data_4507871
loop_
_publ_author_name
'Chen, Na'
'Li, Ming-Xing'
'Yang, Peng'
'He, Xiang'
'Shao, Min'
'Zhu, Shou-Rong'

_publ_section_title
;
 Chiral Coordination Polymers with SHG-Active and Luminescence: An Unusual
 Homochiral 3D MOF Constructed from Achiral Components
;
_journal_issue 6
_journal_name_full 'Crystal Growth &amp; Design'
_journal_page_first 2650
_journal_paper_doi 10.1021/cg400426m
_journal_volume 13
_journal_year 2013
_chemical_formula_sum 'C32 H29 Co N3 O6'
_chemical_formula_weight 610.51
_chemical_name_systematic
; 
 ? 
;
_space_group_IT_number 14
_symmetry_cell_setting monoclinic
_symmetry_space_group_name_Hall '-P 2ybc'
_symmetry_space_group_name_H-M 'P 1 21/c 1'
_atom_sites_solution_hydrogens geom
_atom_sites_solution_primary direct
_atom_sites_solution_secondary difmap
_audit_creation_method SHELXL-97
_cell_angle_alpha 90.00
_cell_angle_beta 111.402(2)
_cell_angle_gamma 90.00
_cell_formula_units_Z 4
_cell_length_a 17.687(3)
_cell_length_b 12.908(2)
_cell_length_c 13.411(2)
_cell_measurement_temperature 296(2)
_cell_measurement_theta_max 19.85
_cell_measurement_theta_min 2.25
_cell_volume 2850.7(8)
_computing_cell_refinement 'Bruker SAINT'
_computing_data_collection 'Bruker APEX2'
_computing_data_reduction 'Bruker SAINT'
_computing_molecular_graphics 'Bruker SHELXTL'
_computing_publication_material 'Bruker SHELXTL'
_computing_structure_refinement 'SHELXL-97 (Sheldrick, 1997)'
_computing_structure_solution 'SHELXS-97 (Sheldrick, 1990)'
_diffrn_ambient_temperature 296(2)
_diffrn_measured_fraction_theta_full 0.995
_diffrn_measured_fraction_theta_max 0.995
_diffrn_measurement_device_type 'CCD area detector'
_diffrn_measurement_method 'phi and omega scans'
_diffrn_radiation_monochromator graphite
_diffrn_radiation_source 'fine-focus sealed tube'
_diffrn_radiation_type MoK\a
_diffrn_radiation_wavelength 0.71073
_diffrn_reflns_av_R_equivalents 0.0862
_diffrn_reflns_av_sigmaI/netI 0.1239
_diffrn_reflns_limit_h_max 23
_diffrn_reflns_limit_h_min -22
_diffrn_reflns_limit_k_max 16
_diffrn_reflns_limit_k_min -14
_diffrn_reflns_limit_l_max 15
_diffrn_reflns_limit_l_min -17
_diffrn_reflns_number 17062
_diffrn_reflns_theta_full 27.56
_diffrn_reflns_theta_max 27.56
_diffrn_reflns_theta_min 2.00
_exptl_absorpt_coefficient_mu 0.652
_exptl_absorpt_correction_T_max 1.000
_exptl_absorpt_correction_T_min 0.712
_exptl_absorpt_correction_type multi-scan
_exptl_absorpt_process_details sadabs
_exptl_crystal_colour red
_exptl_crystal_density_diffrn 1.423
_exptl_crystal_density_method 'not measured'
_exptl_crystal_description block
_exptl_crystal_F_000 1268
_exptl_crystal_size_max 0.08
_exptl_crystal_size_mid 0.074
_exptl_crystal_size_min 0.05
_refine_diff_density_max 1.600
_refine_diff_density_min -0.897
_refine_diff_density_rms 0.130
_refine_ls_extinction_method none
_refine_ls_goodness_of_fit_ref 1.110
_refine_ls_hydrogen_treatment mixed
_refine_ls_matrix_type full
_refine_ls_number_parameters 348
_refine_ls_number_reflns 6548
_refine_ls_number_restraints 19
_refine_ls_restrained_S_all 1.110
_refine_ls_R_factor_all 0.1968
_refine_ls_R_factor_gt 0.1071
_refine_ls_shift/su_max 1.445
_refine_ls_shift/su_mean 0.100
_refine_ls_structure_factor_coef Fsqd
_refine_ls_weighting_details 'calc w=1/[\s^2^(Fo^2^)+(0.2000P)^2^+0.0000P] where P=(Fo^2^+2Fc^2^)/3'
_refine_ls_weighting_scheme calc
_refine_ls_wR_factor_gt 0.3241
_refine_ls_wR_factor_ref 0.3819
_reflns_number_gt 2985
_reflns_number_total 6548
_reflns_threshold_expression >2sigma(I)
_cod_data_source_file cg400426m_si_005.cif
_cod_data_source_block 1
_cod_depositor_comments
;
The following automatic conversions were performed:

'_symmetry_cell_setting' value 'Monoclinic' changed to 'monoclinic'
according to /home/saulius/struct/CIF-dictionaries/cif_core.dic
dictionary named 'cif_core.dic' version 2.3.1 from 2005-06-27.

Automatic conversion script
Id: cif_fix_values 1891 2012-01-12 08:04:46Z andrius 
;
_cod_original_sg_symbol_H-M 'P2(1)/c  '
_cod_database_code 4507871

loop_
_symmetry_equiv_pos_as_xyz
'x, y, z'
'-x, y+1/2, -z+1/2'
'-x, -y, -z'
'x, -y-1/2, z-1/2'

loop_
_atom_site_label
_atom_site_type_symbol
_atom_site_fract_x
_atom_site_fract_y
_atom_site_fract_z
_atom_site_U_iso_or_equiv
_atom_site_adp_type
_atom_site_occupancy
_atom_site_symmetry_multiplicity
_atom_site_calc_flag
_atom_site_refinement_flags
C31 C -0.0852(17) -0.200(2) 0.0521(15) 0.265(14) Uiso 1 1 d D
H31A H -0.0975 -0.2702 0.0630 0.398 Uiso 1 1 calc R
H31B H -0.0399 -0.1978 0.0291 0.398 Uiso 1 1 calc R
H31C H -0.1316 -0.1684 -0.0016 0.398 Uiso 1 1 calc R
C1 C 0.6069(5) 0.2287(6) 0.1508(7) 0.0417(18) Uiso 1 1 d .
C24 C 0.0565(6) -0.2431(7) 0.2353(9) 0.065(3) Uani 1 1 d DU
C30 C 0.0573(12) -0.159(4) 0.1215(13) 0.53(4) Uani 1 1 d D
H30A H 0.0335 -0.1106 0.0639 0.796 Uiso 1 1 calc R
H30B H 0.0437 -0.2281 0.0957 0.796 Uiso 1 1 calc R
H30C H 0.1152 -0.1505 0.1492 0.796 Uiso 1 1 calc R
N2 N 0.3113(4) 0.6177(4) 0.5423(5) 0.0395(15) Uani 1 1 d .
Co1 Co 0.29055(6) -0.25493(7) 0.43820(9) 0.0381(4) Uani 1 1 d .
N1 N 0.3185(4) 0.2477(4) 0.5442(5) 0.0411(15) Uani 1 1 d .
C5 C 0.4602(4) 0.2393(5) 0.3444(6) 0.0369(17) Uani 1 1 d .
N3 N 0.2742(4) -0.1187(4) 0.5167(5) 0.0388(15) Uani 1 1 d .
C19 C 0.3071(5) 0.4347(6) 0.6520(6) 0.0423(19) Uani 1 1 d .
H19 H 0.3059 0.3742 0.6890 0.051 Uiso 1 1 calc R
C10 C 0.3324(5) 0.1577(5) 0.5028(6) 0.0390(18) Uani 1 1 d .
C8 C 0.4112(5) 0.2436(5) 0.4108(6) 0.0409(18) Uani 1 1 d .
C18 C 0.3301(4) 0.4323(5) 0.5625(6) 0.0377(17) Uani 1 1 d .
C9 C 0.3769(5) 0.1541(5) 0.4359(6) 0.0404(18) Uani 1 1 d .
H9 H 0.3840 0.0909 0.4072 0.049 Uiso 1 1 calc R
C12 C 0.3969(5) 0.3363(5) 0.4559(6) 0.0396(18) Uani 1 1 d .
H12 H 0.4188 0.3981 0.4431 0.048 Uiso 1 1 calc R
C4 C 0.5016(5) 0.1510(6) 0.3360(7) 0.045(2) Uani 1 1 d .
H4 H 0.4977 0.0922 0.3740 0.054 Uiso 1 1 calc R
C14 C 0.3076(5) -0.0312(5) 0.4960(6) 0.0385(18) Uani 1 1 d .
H14 H 0.3400 -0.0366 0.4551 0.046 Uiso 1 1 calc R
C13 C 0.2967(5) 0.0644(6) 0.5314(6) 0.0406(18) Uani 1 1 d .
C11 C 0.3507(4) 0.3356(5) 0.5185(6) 0.0371(17) Uani 1 1 d .
O3 O 0.2011(4) -0.2155(6) 0.2889(6) 0.073(2) Uani 1 1 d .
O5 O -0.1016(5) 0.0243(5) 0.0766(6) 0.078(2) Uani 1 1 d .
H5 H -0.1008 0.0833 0.0995 0.116 Uiso 1 1 calc R
C6 C 0.4656(5) 0.3254(6) 0.2826(7) 0.0431(19) Uani 1 1 d .
H6 H 0.4380 0.3859 0.2854 0.052 Uiso 1 1 calc R
C20 C 0.2861(5) 0.5293(6) 0.6844(7) 0.049(2) Uani 1 1 d .
H20 H 0.2691 0.5327 0.7422 0.059 Uiso 1 1 calc R
C15 C 0.2284(5) -0.1105(6) 0.5773(7) 0.050(2) Uani 1 1 d .
H15 H 0.2052 -0.1700 0.5929 0.060 Uiso 1 1 calc R
C17 C 0.2488(6) 0.0688(7) 0.5938(8) 0.059(2) Uani 1 1 d .
H17 H 0.2401 0.1325 0.6201 0.070 Uiso 1 1 calc R
C16 C 0.2148(6) -0.0171(6) 0.6171(8) 0.060(3) Uani 1 1 d .
H16 H 0.1830 -0.0132 0.6590 0.073 Uiso 1 1 calc R
O4 O 0.1605(4) -0.2908(5) 0.4030(6) 0.0642(19) Uani 1 1 d .
C23 C 0.1459(6) -0.2525(6) 0.3154(9) 0.056(2) Uani 1 1 d .
C27 C -0.0655(6) -0.1432(7) 0.1507(8) 0.061(2) Uani 1 1 d DU
C32 C -0.1078(6) -0.0414(8) 0.1461(8) 0.064(3) Uani 1 1 d .
O6 O -0.1430(7) -0.0199(8) 0.2012(9) 0.144(5) Uani 1 1 d .
C29 C 0.0591(8) -0.0563(9) 0.2905(11) 0.119(6) Uani 1 1 d .
H29A H 0.1105 -0.0329 0.2900 0.179 Uiso 1 1 calc R
H29B H 0.0663 -0.0842 0.3597 0.179 Uiso 1 1 calc R
H29C H 0.0220 0.0010 0.2754 0.179 Uiso 1 1 calc R
C2 C 0.5528(5) 0.2340(5) 0.2127(7) 0.0401(18) Uani 1 1 d .
C7 C 0.5105(4) 0.3217(6) 0.2190(7) 0.0414(18) Uani 1 1 d .
H7 H 0.5125 0.3797 0.1789 0.050 Uiso 1 1 calc R
C21 C 0.2908(5) 0.6177(6) 0.6297(7) 0.046(2) Uani 1 1 d .
H21 H 0.2792 0.6808 0.6544 0.056 Uiso 1 1 calc R
C3 C 0.5489(5) 0.1466(6) 0.2731(7) 0.0434(19) Uani 1 1 d .
H3 H 0.5775 0.0867 0.2709 0.052 Uiso 1 1 calc R
C22 C 0.3314(5) 0.5268(5) 0.5120(7) 0.0400(18) Uani 1 1 d .
H22 H 0.3475 0.5261 0.4533 0.048 Uiso 1 1 calc R
C25 C -0.0129(15) -0.257(3) 0.269(3) 0.52(4) Uiso 1 1 d D
H25A H -0.0262 -0.3297 0.2598 0.626 Uiso 1 1 calc R
H25B H 0.0075 -0.2433 0.3450 0.626 Uiso 1 1 calc R
O1 O 0.6111(3) 0.3042(4) 0.0919(4) 0.0463(14) Uiso 1 1 d .
O2 O 0.6522(3) 0.1517(4) 0.1596(5) 0.0509(15) Uiso 1 1 d .
C28 C 0.0258(11) -0.1381(14) 0.2074(14) 0.146(6) Uiso 1 1 d D
C26 C -0.090(2) -0.202(2) 0.2248(19) 0.327(19) Uiso 1 1 d D
H26A H -0.1356 -0.2476 0.1897 0.392 Uiso 1 1 calc R
H26B H -0.1011 -0.1589 0.2773 0.392 Uiso 1 1 calc R

loop_
_atom_site_aniso_label
_atom_site_aniso_U_11
_atom_site_aniso_U_22
_atom_site_aniso_U_33
_atom_site_aniso_U_23
_atom_site_aniso_U_13
_atom_site_aniso_U_12
C24 0.056(5) 0.045(5) 0.082(6) 0.005(4) 0.012(5) 0.003(4)
C30 0.104(15) 1.43(13) 0.072(12) 0.12(3) 0.049(11) 0.26(4)
N2 0.046(4) 0.028(3) 0.050(4) 0.000(3) 0.024(3) 0.001(3)
Co1 0.0442(6) 0.0257(6) 0.0507(7) 0.0017(5) 0.0249(5) -0.0002(4)
N1 0.053(4) 0.026(3) 0.050(4) 0.000(3) 0.026(3) 0.006(3)
C5 0.038(4) 0.040(4) 0.036(4) -0.002(3) 0.016(3) 0.000(3)
N3 0.044(3) 0.023(3) 0.056(4) 0.000(3) 0.027(3) 0.001(3)
C19 0.057(5) 0.026(4) 0.051(5) 0.004(3) 0.028(4) 0.008(3)
C10 0.048(4) 0.032(4) 0.047(5) 0.001(3) 0.029(4) -0.003(3)
C8 0.055(5) 0.033(4) 0.042(4) 0.000(3) 0.026(4) -0.007(4)
C18 0.044(4) 0.024(4) 0.045(5) 0.007(3) 0.016(4) 0.007(3)
C9 0.052(5) 0.025(4) 0.053(5) -0.006(3) 0.030(4) -0.001(3)
C12 0.056(5) 0.025(4) 0.046(5) 0.003(3) 0.028(4) 0.006(3)
C4 0.058(5) 0.030(4) 0.057(5) 0.002(4) 0.031(4) -0.001(4)
C14 0.053(4) 0.026(4) 0.050(5) 0.007(3) 0.034(4) 0.004(3)
C13 0.050(5) 0.029(4) 0.050(5) -0.002(3) 0.027(4) -0.003(3)
C11 0.044(4) 0.028(4) 0.044(5) 0.001(3) 0.023(4) -0.001(3)
O3 0.054(4) 0.098(5) 0.070(5) 0.004(4) 0.027(4) 0.020(4)
O5 0.090(5) 0.062(4) 0.092(6) 0.020(4) 0.046(5) 0.036(4)
C6 0.044(4) 0.032(4) 0.058(5) 0.001(4) 0.025(4) 0.005(3)
C20 0.061(5) 0.047(5) 0.047(5) 0.009(4) 0.029(4) 0.012(4)
C15 0.064(5) 0.033(4) 0.071(6) 0.007(4) 0.047(5) -0.002(4)
C17 0.082(6) 0.039(5) 0.077(7) -0.013(4) 0.056(6) -0.008(4)
C16 0.082(6) 0.047(5) 0.085(7) 0.001(5) 0.070(6) 0.001(5)
O4 0.057(4) 0.037(3) 0.085(5) 0.017(3) 0.009(4) -0.006(3)
C23 0.053(5) 0.034(4) 0.072(7) -0.007(5) 0.012(5) 0.009(4)
C27 0.057(5) 0.059(5) 0.063(5) 0.005(4) 0.018(4) 0.011(4)
C32 0.050(5) 0.081(7) 0.059(6) 0.001(6) 0.018(5) 0.023(5)
O6 0.171(10) 0.171(10) 0.144(9) 0.075(8) 0.121(8) 0.104(8)
C29 0.131(11) 0.054(7) 0.130(12) -0.018(7) -0.004(9) 0.047(7)
C2 0.044(4) 0.032(4) 0.052(5) -0.001(3) 0.027(4) -0.004(3)
C7 0.042(4) 0.037(4) 0.051(5) 0.005(4) 0.025(4) -0.005(3)
C21 0.051(5) 0.029(4) 0.056(5) -0.012(4) 0.017(4) 0.008(4)
C3 0.044(4) 0.034(4) 0.060(5) -0.003(4) 0.028(4) 0.005(3)
C22 0.049(4) 0.033(4) 0.048(5) 0.001(3) 0.028(4) -0.005(3)

loop_
_atom_type_symbol
_atom_type_description
_atom_type_scat_dispersion_real
_atom_type_scat_dispersion_imag
_atom_type_scat_source
C C 0.0033 0.0016 'International Tables Vol C Tables 4.2.6.8 and 6.1.1.4'
H H 0.0000 0.0000 'International Tables Vol C Tables 4.2.6.8 and 6.1.1.4'
N N 0.0061 0.0033 'International Tables Vol C Tables 4.2.6.8 and 6.1.1.4'
O O 0.0106 0.0060 'International Tables Vol C Tables 4.2.6.8 and 6.1.1.4'
Co Co 0.3494 0.9721 'International Tables Vol C Tables 4.2.6.8 and 6.1.1.4'

loop_
_geom_angle_atom_site_label_1
_geom_angle_atom_site_label_2
_geom_angle_atom_site_label_3
_geom_angle
_geom_angle_site_symmetry_1
_geom_angle_site_symmetry_3
C27 C31 H31A 108.5 . .
C27 C31 H31B 109.8 . .
H31A C31 H31B 109.5 . .
C27 C31 H31C 110.1 . .
H31A C31 H31C 109.4 . .
H31B C31 H31C 109.5 . .
O2 C1 O1 119.0(7) . .
O2 C1 C2 120.3(7) . .
O1 C1 C2 120.6(7) . .
O2 C1 Co1 64.2(4) . 2_655
O1 C1 Co1 55.0(4) . 2_655
C2 C1 Co1 170.9(6) . 2_655
C25 C24 C28 85.0(18) . .
C25 C24 C23 122.3(17) . .
C28 C24 C23 116.0(10) . .
C28 C30 H30A 110.1 . .
C28 C30 H30B 109.8 . .
H30A C30 H30B 108.5 . .
C28 C30 H30C 111.3 . .
H30A C30 H30C 108.6 . .
H30B C30 H30C 108.3 . .
C22 N2 C21 116.9(6) . .
C22 N2 Co1 119.2(5) . 1_565
C21 N2 Co1 122.8(5) . 1_565
O1 Co1 N2 117.6(2) 2_645 1_545
O1 Co1 O3 96.8(3) 2_645 .
N2 Co1 O3 135.0(3) 1_545 .
O1 Co1 N3 93.9(2) 2_645 .
N2 Co1 N3 110.0(3) 1_545 .
O3 Co1 N3 94.6(3) . .
O1 Co1 O4 156.1(2) 2_645 .
N2 Co1 O4 83.9(2) 1_545 .
O3 Co1 O4 59.3(3) . .
N3 Co1 O4 87.7(2) . .
O1 Co1 O2 60.0(2) 2_645 2_645
N2 Co1 O2 87.8(2) 1_545 2_645
O3 Co1 O2 85.3(2) . 2_645
N3 Co1 O2 153.6(2) . 2_645
O4 Co1 O2 114.3(2) . 2_645
O1 Co1 C1 30.3(2) 2_645 2_645
N2 Co1 C1 105.6(2) 1_545 2_645
O3 Co1 C1 89.5(3) . 2_645
N3 Co1 C1 123.8(2) . 2_645
O4 Co1 C1 138.6(3) . 2_645
O2 Co1 C1 29.8(2) 2_645 2_645
C10 N1 C11 117.1(6) . .
C4 C5 C6 116.8(7) . .
C4 C5 C8 122.3(7) . .
C6 C5 C8 120.9(7) . .
C14 N3 C15 117.6(6) . .
C14 N3 Co1 116.3(5) . .
C15 N3 Co1 125.9(5) . .
C20 C19 C18 118.8(7) . .
C20 C19 H19 120.6 . .
C18 C19 H19 120.6 . .
N1 C10 C9 121.6(6) . .
N1 C10 C13 115.8(6) . .
C9 C10 C13 122.5(7) . .
C9 C8 C12 115.9(7) . .
C9 C8 C5 121.5(7) . .
C12 C8 C5 122.6(7) . .
C22 C18 C19 117.2(7) . .
C22 C18 C11 119.4(7) . .
C19 C18 C11 123.4(6) . .
C10 C9 C8 121.5(7) . .
C10 C9 H9 119.2 . .
C8 C9 H9 119.3 . .
C11 C12 C8 120.1(7) . .
C11 C12 H12 120.0 . .
C8 C12 H12 120.0 . .
C5 C4 C3 122.5(7) . .
C5 C4 H4 118.8 . .
C3 C4 H4 118.7 . .
N3 C14 C13 124.0(7) . .
N3 C14 H14 118.0 . .
C13 C14 H14 118.0 . .
C14 C13 C17 116.2(7) . .
C14 C13 C10 121.4(7) . .
C17 C13 C10 122.4(7) . .
C12 C11 N1 123.7(7) . .
C12 C11 C18 121.9(6) . .
N1 C11 C18 114.4(6) . .
C23 O3 Co1 91.8(6) . .
C32 O5 H5 109.4 . .
C7 C6 C5 121.4(7) . .
C7 C6 H6 119.3 . .
C5 C6 H6 119.3 . .
C21 C20 C19 119.1(8) . .
C21 C20 H20 120.4 . .
C19 C20 H20 120.4 . .
N3 C15 C16 122.3(7) . .
N3 C15 H15 118.8 . .
C16 C15 H15 118.9 . .
C16 C17 C13 121.7(8) . .
C16 C17 H17 119.1 . .
C13 C17 H17 119.2 . .
C17 C16 C15 118.2(8) . .
C17 C16 H16 121.0 . .
C15 C16 H16 120.8 . .
C23 O4 Co1 87.7(6) . .
O4 C23 O3 121.3(9) . .
O4 C23 C24 120.3(10) . .
O3 C23 C24 118.4(10) . .
C31 C27 C26 109.6(17) . .
C31 C27 C32 117.0(14) . .
C26 C27 C32 102.6(16) . .
C31 C27 C28 109.9(15) . .
C26 C27 C28 102.3(16) . .
C32 C27 C28 113.9(10) . .
O6 C32 O5 120.5(10) . .
O6 C32 C27 123.9(11) . .
O5 C32 C27 115.6(9) . .
C28 C29 H29A 109.9 . .
C28 C29 H29B 109.2 . .
H29A C29 H29B 109.5 . .
C28 C29 H29C 109.4 . .
H29A C29 H29C 109.5 . .
H29B C29 H29C 109.5 . .
C7 C2 C3 118.9(7) . .
C7 C2 C1 123.3(7) . .
C3 C2 C1 117.7(7) . .
C6 C7 C2 121.4(7) . .
C6 C7 H7 119.4 . .
C2 C7 H7 119.3 . .
N2 C21 C20 123.5(7) . .
N2 C21 H21 118.3 . .
C20 C21 H21 118.3 . .
C4 C3 C2 119.0(7) . .
C4 C3 H3 120.5 . .
C2 C3 H3 120.5 . .
N2 C22 C18 124.5(7) . .
N2 C22 H22 117.8 . .
C18 C22 H22 117.7 . .
C26 C25 C24 126(3) . .
C26 C25 C28 83(2) . .
C24 C25 C28 47.4(11) . .
C26 C25 H25A 105.8 . .
C24 C25 H25A 106.9 . .
C28 C25 H25A 145.7 . .
C26 C25 H25B 106.0 . .
C24 C25 H25B 104.5 . .
C28 C25 H25B 102.8 . .
H25A C25 H25B 106.3 . .
C1 O1 Co1 94.7(5) . 2_655
C1 O2 Co1 86.0(5) . 2_655
C24 C28 C30 79.7(19) . .
C24 C28 C29 117.3(14) . .
C30 C28 C29 124(2) . .
C24 C28 C27 108.5(13) . .
C30 C28 C27 103.7(14) . .
C29 C28 C27 117.7(13) . .
C24 C28 C25 47.6(9) . .
C30 C28 C25 118(2) . .
C29 C28 C25 109.9(14) . .
C27 C28 C25 72.9(14) . .
C27 C26 C25 93(3) . .
C27 C26 H26A 114.6 . .
C25 C26 H26A 113.1 . .
C27 C26 H26B 111.7 . .
C25 C26 H26B 113.0 . .
H26A C26 H26B 110.3 . .

loop_
_geom_bond_atom_site_label_1
_geom_bond_atom_site_label_2
_geom_bond_distance
_geom_bond_site_symmetry_2
C31 C27 1.436(10) .
C31 H31A 0.9602 .
C31 H31B 0.9602 .
C31 H31C 0.9602 .
C1 O2 1.255(9) .
C1 O1 1.274(9) .
C1 C2 1.480(11) .
C1 Co1 2.518(8) 2_655
C24 C25 1.461(10) .
C24 C28 1.458(19) .
C24 C23 1.559(14) .
C30 C28 1.475(7) .
C30 H30A 0.9690 .
C30 H30B 0.9690 .
C30 H30C 0.9700 .
N2 C22 1.331(9) .
N2 C21 1.348(10) .
N2 Co1 2.101(6) 1_565
Co1 O1 2.070(5) 2_645
Co1 N2 2.101(6) 1_545
Co1 O3 2.112(7) .
Co1 N3 2.122(6) .
Co1 O4 2.221(6) .
Co1 O2 2.273(6) 2_645
Co1 C1 2.518(8) 2_645
N1 C10 1.350(9) .
N1 C11 1.369(9) .
C5 C4 1.382(10) .
C5 C6 1.410(10) .
C5 C8 1.453(11) .
N3 C14 1.349(8) .
N3 C15 1.345(9) .
C19 C20 1.391(10) .
C19 C18 1.400(10) .
C19 H19 0.9300 .
C10 C9 1.393(10) .
C10 C13 1.475(10) .
C8 C9 1.402(9) .
C8 C12 1.404(10) .
C18 C22 1.400(10) .
C18 C11 1.481(10) .
C9 H9 0.9300 .
C12 C11 1.370(10) .
C12 H12 0.9300 .
C4 C3 1.389(11) .
C4 H4 0.9300 .
C14 C13 1.361(10) .
C14 H14 0.9300 .
C13 C17 1.391(11) .
O3 C23 1.249(12) .
O5 C32 1.294(12) .
O5 H5 0.8200 .
C6 C7 1.361(10) .
C6 H6 0.9300 .
C20 C21 1.374(11) .
C20 H20 0.9300 .
C15 C16 1.375(11) .
C15 H15 0.9300 .
C17 C16 1.353(11) .
C17 H17 0.9300 .
C16 H16 0.9300 .
O4 C23 1.212(12) .
C27 C26 1.437(10) .
C27 C32 1.502(13) .
C27 C28 1.51(2) .
C32 O6 1.161(11) .
C29 C28 1.492(19) .
C29 H29A 0.9600 .
C29 H29B 0.9600 .
C29 H29C 0.9600 .
C2 C7 1.378(10) .
C2 C3 1.404(10) .
C7 H7 0.9300 .
C21 H21 0.9300 .
C3 H3 0.9300 .
C22 H22 0.9300 .
C25 C26 1.456(10) .
C25 C28 1.97(3) .
C25 H25A 0.9700 .
C25 H25B 0.9700 .
O1 Co1 2.070(5) 2_655
O2 Co1 2.273(6) 2_655
C26 H26A 0.9700 .
C26 H26B 0.9700 .
